data_7132975
loop_
_publ_author_name
'Zhao, Shuang'
'Chen, Mengxiao'
'Zhou, Wenlu'
'Ni, Dan'
'Li, Zhenghua'
'Nie, Shenyou'
'He, Yi'

_publ_section_title
;
 Green synthesis for diverse bioactive benzo-fused spiroindolines through
 DBU-catalysed post-Ugi double cyclization.
;
_journal_issue 41
_journal_name_full 'Chemical communications (Cambridge, England)'
_journal_page_first 5455
_journal_page_last 5458
_journal_paper_doi 10.1039/d4cc00846d
_journal_volume 60
_journal_year 2024
_chemical_formula_moiety 'C26 H20 N2 O3'
_chemical_formula_sum 'C26 H20 N2 O3'
_chemical_formula_weight 408.44
_space_group_crystal_system monoclinic
_space_group_IT_number 15
_space_group_name_Hall '-I 2ya'
_space_group_name_H-M_alt 'I 1 2/a 1'
_atom_sites_solution_hydrogens mixed
_atom_sites_solution_primary dual
_audit_creation_date 2023-02-14
_audit_creation_method
;
Olex2 1.5
(compiled 2021.10.07 svn.r9718050b for OlexSys, GUI svn.r6410)
;
_audit_update_record
;
2024-02-01 deposited with the CCDC.	2024-04-22 downloaded from the CCDC.
;
_cell_angle_alpha 90
_cell_angle_beta 96.7430(10)
_cell_angle_gamma 90
_cell_formula_units_Z 8
_cell_length_a 15.6096(3)
_cell_length_b 16.4461(3)
_cell_length_c 16.1674(3)
_cell_measurement_reflns_used 6786
_cell_measurement_temperature 293(2)
_cell_measurement_theta_max 70.3990
_cell_measurement_theta_min 3.8530
_cell_volume 4121.74(13)
_computing_cell_refinement 'CrysAlisPro 1.171.41.117a (Rigaku OD, 2021)'
_computing_data_collection 'CrysAlisPro 1.171.41.117a (Rigaku OD, 2021)'
_computing_data_reduction 'CrysAlisPro 1.171.41.117a (Rigaku OD, 2021)'
_computing_molecular_graphics 'Olex2 1.5 (Dolomanov et al., 2009)'
_computing_publication_material 'Olex2 1.5 (Dolomanov et al., 2009)'
_computing_structure_refinement 'SHELXL 2018/3 (Sheldrick, 2015)'
_computing_structure_solution 'SHELXT 2018/2 (Sheldrick, 2018)'
_diffrn_ambient_temperature 293(2)
_diffrn_detector 'CCD plate'
_diffrn_detector_area_resol_mean 16.0892
_diffrn_detector_type Eos
_diffrn_measured_fraction_theta_full 0.998
_diffrn_measured_fraction_theta_max 0.991
_diffrn_measurement_details
;
List of Runs (angles in degrees, time in seconds):

  # Type    Start    End  Width  t~exp~   \w     \q     \k     \f   Frames
#--------------------------------------------------------------------------
  1  \w     11.00  39.00   1.00    1.00    --    0.00  57.00 150.00   28
  2  \w     -1.00  33.00   1.00    1.00    --    0.00  57.00   0.00   34
  3  \w     42.00  67.00   1.00    1.00    --    0.00  57.00   0.00   25
  4  \w    -19.00   6.00   1.00    1.00    --    0.00  57.00 150.00   25
  5  \w     26.00 121.00   1.00    1.00    --   54.00  77.00 -30.00   95
  6  \w     23.00  62.00   1.00    1.00    --   54.00-125.00-150.00   39
  7  \w     26.00 122.00   1.00    1.00    --   54.00  77.00  90.00   96
  8  \w     41.00  80.00   1.00    1.00    --   54.00 -38.00 -60.00   39
  9  \w    140.00 165.00   1.00    1.00    --  108.00  63.00   0.00   25
 10  \w    131.00 177.00   1.00    1.00    --  108.00  25.00 120.00   46
 11  \w     91.00 117.00   1.00    1.00    --  108.00  63.00   0.00   26
 12  \w     79.00 105.00   1.00    1.00    --  108.00 -63.00   0.00   26
 13  \w     81.00 107.00   1.00    1.00    --  108.00-111.00-150.00   26
 14  \w     72.00  98.00   1.00    1.00    --  108.00 -50.00 -90.00   26
 15  \w     58.00  88.00   1.00    1.00    --  108.00 -77.00-120.00   30
 16  \w     38.00  64.00   1.00    1.00    --  108.00 -38.00 120.00   26
 17  \w     55.00 101.00   1.00    1.00    --  108.00-111.00 -30.00   46
 18  \w     90.00 130.00   1.00    1.00    --  108.00 -50.00 150.00   40
 19  \w    126.00 157.00   1.00    1.00    --  108.00  25.00 150.00   31
 20  \w     75.00 107.00   1.00    1.00    --  108.00  25.00 150.00   32
 21  \w     43.00 128.00   1.00    1.00    --  108.00 -50.00  30.00   85
 22  \w    134.00 160.00   1.00    1.00    --  108.00  50.00-120.00   26
 23  \w     79.00 133.00   1.00    1.00    --  108.00 -38.00 120.00   54
 24  \w    120.00 145.00   1.00    1.00    --  108.00 111.00-150.00   25
 25  \w    149.00 175.00   1.00    1.00    --  108.00  38.00-180.00   26
 26  \w     96.00 177.00   1.00    1.00    --  108.00  38.00-150.00   81
 27  \w     86.00 124.00   1.00    1.00    --  108.00 -63.00  60.00   38
 28  \w     44.00  82.00   1.00    1.00    --  108.00-111.00  60.00   38
 29  \w    153.00 178.00   1.00    1.00    --  108.00 111.00  30.00   25
 30  \w     84.00 115.00   1.00    1.00    --  108.00 -63.00  30.00   31
 31  \w    108.00 138.00   1.00    1.00    --  108.00 -77.00-120.00   30
 32  \w     52.00  77.00   1.00    1.00    --  108.00 -25.00-150.00   25
 33  \w     56.00  81.00   1.00    1.00    --  108.00 -28.00  31.99   25
;
_diffrn_measurement_device 'four-circle diffractometer'
_diffrn_measurement_device_type 'SuperNova, Dual, Cu at home/near, Eos'
_diffrn_measurement_method '\w scans'
_diffrn_orient_matrix_type 'CrysAlisPro convention (1999,Acta A55,543-557)'
_diffrn_orient_matrix_UB_11 0.0509098000
_diffrn_orient_matrix_UB_12 -0.0224931000
_diffrn_orient_matrix_UB_13 -0.0728091000
_diffrn_orient_matrix_UB_21 0.0585470000
_diffrn_orient_matrix_UB_22 0.0746851000
_diffrn_orient_matrix_UB_23 0.0193856000
_diffrn_orient_matrix_UB_31 0.0621413000
_diffrn_orient_matrix_UB_32 -0.0518914000
_diffrn_orient_matrix_UB_33 0.0593553000
_diffrn_radiation_monochromator mirror
_diffrn_radiation_probe x-ray
_diffrn_radiation_type 'Cu K\a'
_diffrn_radiation_wavelength 1.54184
_diffrn_reflns_av_R_equivalents 0.0186
_diffrn_reflns_av_unetI/netI 0.0175
_diffrn_reflns_Laue_measured_fraction_full 0.998
_diffrn_reflns_Laue_measured_fraction_max 0.991
_diffrn_reflns_limit_h_max 18
_diffrn_reflns_limit_h_min -16
_diffrn_reflns_limit_k_max 17
_diffrn_reflns_limit_k_min -20
_diffrn_reflns_limit_l_max 19
_diffrn_reflns_limit_l_min -19
_diffrn_reflns_number 11405
_diffrn_reflns_point_group_measured_fraction_full 0.998
_diffrn_reflns_point_group_measured_fraction_max 0.991
_diffrn_reflns_theta_full 67.684
_diffrn_reflns_theta_max 70.491
_diffrn_reflns_theta_min 3.848
_diffrn_source 'micro-focus sealed X-ray tube'
_diffrn_source_type 'SuperNova (Cu) X-ray Source'
_exptl_absorpt_coefficient_mu 0.700
_exptl_absorpt_correction_T_max 1.00000
_exptl_absorpt_correction_T_min 0.44833
_exptl_absorpt_correction_type multi-scan
_exptl_absorpt_process_details
;
CrysAlisPro 1.171.41.117a (Rigaku Oxford Diffraction, 2021)
Empirical absorption correction using spherical harmonics,
implemented in SCALE3 ABSPACK scaling algorithm.
;
_exptl_crystal_colour 'clear light colourless'
_exptl_crystal_colour_lustre clear
_exptl_crystal_colour_modifier light
_exptl_crystal_colour_primary colourless
_exptl_crystal_density_diffrn 1.316
_exptl_crystal_description block
_exptl_crystal_F_000 1712
_exptl_crystal_size_max 0.29
_exptl_crystal_size_mid 0.28
_exptl_crystal_size_min 0.26
_refine_diff_density_max 0.251
_refine_diff_density_min -0.306
_refine_diff_density_rms 0.077
_refine_ls_extinction_method none
_refine_ls_goodness_of_fit_ref 1.096
_refine_ls_hydrogen_treatment mixed
_refine_ls_matrix_type full
_refine_ls_number_parameters 300
_refine_ls_number_reflns 3915
_refine_ls_number_restraints 15
_refine_ls_restrained_S_all 1.100
_refine_ls_R_factor_all 0.0524
_refine_ls_R_factor_gt 0.0456
_refine_ls_shift/su_max 0.000
_refine_ls_shift/su_mean 0.000
_refine_ls_structure_factor_coef Fsqd
_refine_ls_weighting_details 'w=1/[\s^2^(Fo^2^)+(0.0761P)^2^+1.4006P] where P=(Fo^2^+2Fc^2^)/3'
_refine_ls_weighting_scheme calc
_refine_ls_wR_factor_gt 0.1247
_refine_ls_wR_factor_ref 0.1377
_reflns_Friedel_coverage 0.000
_reflns_number_gt 3436
_reflns_number_total 3915
_reflns_threshold_expression 'I > 2\s(I)'
_cod_data_source_file d4cc00846d2.cif
_cod_data_source_block 20230214-sz-02-07
_cod_depositor_comments 'Adding full bibliography for 7132975.cif.'
_cod_database_code 7132975
_shelx_shelxl_version_number 2018/3
_chemical_oxdiff_formula 'C26 H20 N2 O3'
_shelx_space_group_comment
;
The symmetry employed for this shelxl refinement is uniquely defined
by the following loop, which should always be used as a source of
symmetry information in preference to the above space-group names.
They are only intended as comments.
;
_shelx_estimated_absorpt_t_max 0.839
_shelx_estimated_absorpt_t_min 0.823
_olex2_refinement_description
;
1. Fixed Uiso
 At 1.2 times of:
  All C(H) groups, All C(H,H) groups
2. Rigid bond restraints
 C2, C3, C1, C2
 with sigma for 1-2 distances of 0.005 and sigma for 1-3 distances of 0.005
3. Uiso/Uaniso restraints and constraints
C2 \\sim C3 \\sim C1 \\sim C2: within 2A with sigma of 0.01 and sigma for
terminal atoms of 0.01 within 2A
4.a Secondary CH2 refined with riding coordinates:
 C7(H7A,H7B)
4.b Aromatic/amide H refined with riding coordinates:
 C5(H5), C20(H20), C10(H10), C4(H4), C1(H1), C3(H3), C13(H13), C2(H2),
 C11(H11), C23(H23), C21(H21), C12(H12), C22(H22)
;
_olex2_submission_special_instructions 'No special instructions were received'
_oxdiff_exptl_absorpt_empirical_details
;
Empirical correction (ABSPACK) includes:
- Absorption correction using spherical harmonics
- Frame scaling
;
_oxdiff_exptl_absorpt_empirical_full_max 2.252
_oxdiff_exptl_absorpt_empirical_full_min 0.739

loop_
_space_group_symop_operation_xyz
'x, y, z'
'-x+1/2, y, -z'
'x+1/2, y+1/2, z+1/2'
'-x+1, y+1/2, -z+1/2'
'-x, -y, -z'
'x-1/2, -y, z'
'-x+1/2, -y+1/2, -z+1/2'
'x, -y+1/2, z+1/2'

loop_
_atom_site_label
_atom_site_type_symbol
_atom_site_fract_x
_atom_site_fract_y
_atom_site_fract_z
_atom_site_U_iso_or_equiv
_atom_site_adp_type
_atom_site_occupancy
_atom_site_site_symmetry_order
_atom_site_calc_flag
_atom_site_refinement_flags_posn
_atom_site_refinement_flags_adp
_atom_site_refinement_flags_occupancy
_atom_site_disorder_assembly
_atom_site_disorder_group
O2 O 0.60356(7) 0.28478(8) 0.44499(8) 0.0613(3) Uani 1 1 d . . . . .
O3 O 0.46241(9) 0.29456(7) 0.29727(6) 0.0636(3) Uani 1 1 d . . . . .
N2 N 0.43367(8) 0.33126(7) 0.42359(7) 0.0441(3) Uani 1 1 d . . . . .
N1 N 0.57143(8) 0.15271(8) 0.41709(8) 0.0484(3) Uani 1 1 d . . . . .
O1 O 0.53951(11) 0.02029(8) 0.39133(10) 0.0819(4) Uani 1 1 d . . . . .
C19 C 0.42196(9) 0.33217(9) 0.56361(8) 0.0446(3) Uani 1 1 d . . . . .
C17 C 0.45510(9) 0.25187(8) 0.54618(8) 0.0407(3) Uani 1 1 d . . . . .
C15 C 0.45672(8) 0.24813(8) 0.45128(8) 0.0376(3) Uani 1 1 d . . . . .
C16 C 0.54971(9) 0.23153(9) 0.43539(8) 0.0422(3) Uani 1 1 d . . . . .
C14 C 0.39205(9) 0.18623(9) 0.41393(8) 0.0428(3) Uani 1 1 d . . . . .
C24 C 0.41158(10) 0.37878(9) 0.49094(9) 0.0478(3) Uani 1 1 d . . . . .
C9 C 0.42011(10) 0.10855(9) 0.39715(9) 0.0475(3) Uani 1 1 d . . . . .
C6 C 0.68550(10) 0.14144(9) 0.32085(11) 0.0516(4) Uani 1 1 d . . . . .
C25 C 0.44007(11) 0.34903(10) 0.34167(9) 0.0520(4) Uani 1 1 d . . . . .
C8 C 0.51291(11) 0.08851(9) 0.40268(10) 0.0529(4) Uani 1 1 d . . . . .
C5 C 0.62479(10) 0.14043(11) 0.25138(11) 0.0559(4) Uani 1 1 d . . . . .
H5 H 0.566538 0.137017 0.258086 0.067 Uiso 1 1 calc R U . . .
C20 C 0.40053(11) 0.36390(12) 0.63827(10) 0.0608(4) Uani 1 1 d . . . . .
H20 H 0.406150 0.332597 0.686506 0.073 Uiso 1 1 calc R U . . .
C18 C 0.48006(12) 0.19189(11) 0.59811(10) 0.0570(4) Uani 1 1 d . . . . .
C10 C 0.36034(14) 0.04840(11) 0.37022(12) 0.0666(5) Uani 1 1 d . . . . .
H10 H 0.379104 -0.003797 0.359459 0.080 Uiso 1 1 calc R U . . .
C4 C 0.64943(13) 0.14442(11) 0.17182(12) 0.0634(4) Uani 1 1 d . . . . .
H4 H 0.607700 0.143765 0.125759 0.076 Uiso 1 1 calc R U . . .
C1 C 0.77210(11) 0.14712(10) 0.30836(14) 0.0652(5) Uani 1 1 d . U . . .
H1 H 0.814264 0.148729 0.354034 0.078 Uiso 1 1 calc R U . . .
C3 C 0.73499(14) 0.14934(11) 0.16074(15) 0.0714(5) Uani 1 1 d . U . . .
H3 H 0.751374 0.151934 0.107327 0.086 Uiso 1 1 calc R U . . .
C13 C 0.30474(11) 0.20387(13) 0.40266(12) 0.0635(5) Uani 1 1 d . . . . .
H13 H 0.285451 0.255857 0.413503 0.076 Uiso 1 1 calc R U . . .
C7 C 0.66290(11) 0.13621(13) 0.40893(11) 0.0648(5) Uani 1 1 d . . . . .
H7A H 0.677182 0.082211 0.430410 0.078 Uiso 1 1 calc R U . . .
H7B H 0.698254 0.174761 0.443149 0.078 Uiso 1 1 calc R U . . .
C2 C 0.79604(13) 0.15041(11) 0.22851(17) 0.0751(6) Uani 1 1 d . U . . .
H2 H 0.854135 0.153368 0.221055 0.090 Uiso 1 1 calc R U . . .
C26 C 0.4200(2) 0.43302(13) 0.30975(13) 0.0768(6) Uani 1 1 d . . . . .
C11 C 0.27391(14) 0.06613(15) 0.35957(15) 0.0815(6) Uani 1 1 d . . . . .
H11 H 0.234021 0.025922 0.341883 0.098 Uiso 1 1 calc R U . . .
C23 C 0.38255(16) 0.45845(12) 0.49236(13) 0.0772(6) Uani 1 1 d . . . . .
H23 H 0.376330 0.490054 0.444327 0.093 Uiso 1 1 calc R U . . .
C21 C 0.37075(16) 0.44291(15) 0.63913(13) 0.0836(7) Uani 1 1 d . . . . .
H21 H 0.355681 0.465003 0.688370 0.100 Uiso 1 1 calc R U . . .
C12 C 0.24627(13) 0.14354(16) 0.37511(16) 0.0838(7) Uani 1 1 d . . . . .
H12 H 0.187646 0.155482 0.367022 0.101 Uiso 1 1 calc R U . . .
C22 C 0.36314(19) 0.48937(15) 0.56761(15) 0.0953(8) Uani 1 1 d . . . . .
H22 H 0.344461 0.542924 0.569997 0.114 Uiso 1 1 calc R U . . .
H18A H 0.5008(14) 0.1370(13) 0.5768(13) 0.070(6) Uiso 1 1 d . . . . .
H18B H 0.4801(13) 0.1974(13) 0.6579(14) 0.070(6) Uiso 1 1 d . . . . .
H26A H 0.4291(17) 0.4378(16) 0.2520(18) 0.100(8) Uiso 1 1 d . . . . .
H26B H 0.4547(15) 0.4696(15) 0.3417(15) 0.081(7) Uiso 1 1 d . . . . .
H26C H 0.357(2) 0.4469(18) 0.3149(19) 0.115(10) Uiso 1 1 d . . . . .

loop_
_atom_site_aniso_label
_atom_site_aniso_U_11
_atom_site_aniso_U_22
_atom_site_aniso_U_33
_atom_site_aniso_U_23
_atom_site_aniso_U_13
_atom_site_aniso_U_12
O2 0.0540(6) 0.0652(7) 0.0682(7) -0.0104(6) 0.0211(5) -0.0131(5)
O3 0.0985(9) 0.0612(7) 0.0346(5) -0.0007(5) 0.0218(5) 0.0077(6)
N2 0.0605(7) 0.0392(6) 0.0340(6) -0.0016(4) 0.0121(5) 0.0060(5)
N1 0.0486(7) 0.0529(7) 0.0441(6) -0.0050(5) 0.0073(5) 0.0112(5)
O1 0.1040(11) 0.0457(7) 0.0969(10) -0.0059(6) 0.0161(8) 0.0212(7)
C19 0.0455(7) 0.0533(8) 0.0362(7) -0.0096(6) 0.0100(5) -0.0009(6)
C17 0.0461(7) 0.0467(7) 0.0311(6) -0.0041(5) 0.0116(5) -0.0049(5)
C15 0.0459(7) 0.0370(6) 0.0315(6) -0.0018(5) 0.0111(5) 0.0004(5)
C16 0.0473(7) 0.0472(7) 0.0337(6) -0.0026(5) 0.0117(5) -0.0014(6)
C14 0.0476(7) 0.0485(8) 0.0340(6) -0.0046(5) 0.0111(5) -0.0041(6)
C24 0.0546(8) 0.0476(8) 0.0421(7) -0.0097(6) 0.0099(6) 0.0057(6)
C9 0.0620(9) 0.0419(7) 0.0397(7) -0.0022(6) 0.0110(6) -0.0052(6)
C6 0.0443(7) 0.0443(7) 0.0676(10) -0.0105(7) 0.0116(7) 0.0081(6)
C25 0.0692(10) 0.0505(8) 0.0369(7) 0.0029(6) 0.0094(6) 0.0020(7)
C8 0.0718(10) 0.0411(8) 0.0466(8) -0.0018(6) 0.0101(7) 0.0092(7)
C5 0.0461(8) 0.0621(9) 0.0613(9) -0.0096(7) 0.0137(7) -0.0006(7)
C20 0.0649(10) 0.0777(11) 0.0419(8) -0.0172(7) 0.0143(7) 0.0028(8)
C18 0.0775(11) 0.0587(9) 0.0367(7) 0.0044(6) 0.0142(7) 0.0009(8)
C10 0.0866(13) 0.0494(9) 0.0642(10) -0.0065(8) 0.0107(9) -0.0182(9)
C4 0.0750(11) 0.0547(9) 0.0640(10) -0.0088(8) 0.0230(9) -0.0028(8)
C1 0.0448(8) 0.0465(8) 0.1043(14) -0.0047(9) 0.0086(8) 0.0085(6)
C3 0.0817(12) 0.0485(9) 0.0926(13) -0.0002(9) 0.0461(11) 0.0068(8)
C13 0.0489(8) 0.0753(11) 0.0677(10) -0.0214(9) 0.0122(7) -0.0013(8)
C7 0.0499(9) 0.0828(12) 0.0599(10) -0.0130(9) -0.0016(7) 0.0228(8)
C2 0.0588(10) 0.0495(9) 0.1258(17) 0.0032(10) 0.0486(11) 0.0088(7)
C26 0.1191(19) 0.0573(11) 0.0536(10) 0.0128(9) 0.0090(11) 0.0101(12)
C11 0.0776(13) 0.0829(14) 0.0841(14) -0.0166(11) 0.0103(10) -0.0357(11)
C23 0.1116(16) 0.0588(10) 0.0622(11) -0.0070(8) 0.0139(10) 0.0306(11)
C21 0.1004(15) 0.0917(15) 0.0616(11) -0.0341(11) 0.0219(10) 0.0221(12)
C12 0.0505(10) 0.1085(18) 0.0934(15) -0.0268(13) 0.0121(10) -0.0176(10)
C22 0.131(2) 0.0743(14) 0.0818(15) -0.0254(11) 0.0195(14) 0.0413(14)

loop_
_atom_type_symbol
_atom_type_description
_atom_type_scat_dispersion_real
_atom_type_scat_dispersion_imag
_atom_type_scat_source
C C 0.0181 0.0091 'International Tables Vol C Tables 4.2.6.8 and 6.1.1.4'
H H 0.0000 0.0000 'International Tables Vol C Tables 4.2.6.8 and 6.1.1.4'
N N 0.0311 0.0180 'International Tables Vol C Tables 4.2.6.8 and 6.1.1.4'
O O 0.0492 0.0322 'International Tables Vol C Tables 4.2.6.8 and 6.1.1.4'

loop_
_geom_angle_atom_site_label_1
_geom_angle_atom_site_label_2
_geom_angle_atom_site_label_3
_geom_angle
_geom_angle_site_symmetry_1
_geom_angle_site_symmetry_3
_geom_angle_publ_flag
C24 N2 C15 110.63(11) . . ?
C25 N2 C15 116.69(11) . . ?
C25 N2 C24 132.63(13) . . ?
C16 N1 C8 124.95(12) . . ?
C16 N1 C7 117.18(14) . . ?
C8 N1 C7 117.83(13) . . ?
C24 C19 C17 110.09(12) . . ?
C20 C19 C17 129.37(15) . . ?
C20 C19 C24 120.53(15) . . ?
C19 C17 C15 106.06(11) . . ?
C18 C17 C19 129.57(13) . . ?
C18 C17 C15 124.37(13) . . ?
N2 C15 C17 103.55(10) . . ?
N2 C15 C16 108.57(11) . . ?
N2 C15 C14 112.16(11) . . ?
C16 C15 C17 107.57(11) . . ?
C14 C15 C17 109.71(10) . . ?
C14 C15 C16 114.60(11) . . ?
O2 C16 N1 121.47(13) . . ?
O2 C16 C15 120.52(13) . . ?
N1 C16 C15 117.77(12) . . ?
C9 C14 C15 119.18(13) . . ?
C13 C14 C15 120.89(13) . . ?
C13 C14 C9 119.71(15) . . ?
C19 C24 N2 109.24(13) . . ?
C23 C24 N2 130.06(15) . . ?
C23 C24 C19 120.69(14) . . ?
C14 C9 C8 121.54(13) . . ?
C14 C9 C10 119.96(16) . . ?
C10 C9 C8 118.42(15) . . ?
C5 C6 C1 117.87(17) . . ?
C5 C6 C7 123.52(14) . . ?
C1 C6 C7 118.60(16) . . ?
O3 C25 N2 117.94(14) . . ?
O3 C25 C26 122.45(15) . . ?
N2 C25 C26 119.61(15) . . ?
N1 C8 C9 117.28(12) . . ?
O1 C8 N1 119.57(16) . . ?
O1 C8 C9 123.05(16) . . ?
C6 C5 H5 119.5 . . ?
C6 C5 C4 120.99(16) . . ?
C4 C5 H5 119.5 . . ?
C19 C20 H20 120.7 . . ?
C21 C20 C19 118.51(18) . . ?
C21 C20 H20 120.7 . . ?
C17 C18 H18A 121.4(12) . . ?
C17 C18 H18B 121.8(13) . . ?
H18A C18 H18B 116.8(17) . . ?
C9 C10 H10 120.0 . . ?
C11 C10 C9 120.06(18) . . ?
C11 C10 H10 120.0 . . ?
C5 C4 H4 119.8 . . ?
C3 C4 C5 120.3(2) . . ?
C3 C4 H4 119.8 . . ?
C6 C1 H1 119.7 . . ?
C2 C1 C6 120.64(19) . . ?
C2 C1 H1 119.7 . . ?
C4 C3 H3 120.2 . . ?
C2 C3 C4 119.67(19) . . ?
C2 C3 H3 120.2 . . ?
C14 C13 H13 120.2 . . ?
C14 C13 C12 119.57(18) . . ?
C12 C13 H13 120.2 . . ?
N1 C7 C6 114.21(13) . . ?
N1 C7 H7A 108.7 . . ?
N1 C7 H7B 108.7 . . ?
C6 C7 H7A 108.7 . . ?
C6 C7 H7B 108.7 . . ?
H7A C7 H7B 107.6 . . ?
C1 C2 H2 119.7 . . ?
C3 C2 C1 120.51(16) . . ?
C3 C2 H2 119.7 . . ?
C25 C26 H26A 111.1(16) . . ?
C25 C26 H26B 108.8(15) . . ?
C25 C26 H26C 110.1(17) . . ?
H26A C26 H26B 110(2) . . ?
H26A C26 H26C 108(2) . . ?
H26B C26 H26C 108(2) . . ?
C10 C11 H11 120.0 . . ?
C10 C11 C12 119.90(18) . . ?
C12 C11 H11 120.0 . . ?
C24 C23 H23 121.1 . . ?
C22 C23 C24 117.84(19) . . ?
C22 C23 H23 121.1 . . ?
C20 C21 H21 119.7 . . ?
C22 C21 C20 120.58(17) . . ?
C22 C21 H21 119.7 . . ?
C13 C12 H12 119.6 . . ?
C11 C12 C13 120.80(19) . . ?
C11 C12 H12 119.6 . . ?
C23 C22 H22 119.1 . . ?
C21 C22 C23 121.8(2) . . ?
C21 C22 H22 119.1 . . ?

loop_
_geom_bond_atom_site_label_1
_geom_bond_atom_site_label_2
_geom_bond_distance
_geom_bond_site_symmetry_2
_geom_bond_publ_flag
O2 C16 1.2112(18) . ?
O3 C25 1.2240(19) . ?
N2 C15 1.4701(17) . ?
N2 C24 1.4154(17) . ?
N2 C25 1.3714(18) . ?
N1 C16 1.3806(19) . ?
N1 C8 1.398(2) . ?
N1 C7 1.474(2) . ?
O1 C8 1.2177(19) . ?
C19 C17 1.458(2) . ?
C19 C24 1.396(2) . ?
C19 C20 1.391(2) . ?
C17 C15 1.5388(16) . ?
C17 C18 1.324(2) . ?
C15 C16 1.5280(18) . ?
C15 C14 1.5090(19) . ?
C14 C9 1.388(2) . ?
C14 C13 1.384(2) . ?
C24 C23 1.387(2) . ?
C9 C8 1.478(2) . ?
C9 C10 1.394(2) . ?
C6 C5 1.382(2) . ?
C6 C1 1.393(2) . ?
C6 C7 1.509(3) . ?
C25 C26 1.495(2) . ?
C5 H5 0.9300 . ?
C5 C4 1.387(3) . ?
C20 H20 0.9300 . ?
C20 C21 1.381(3) . ?
C18 H18A 1.03(2) . ?
C18 H18B 0.97(2) . ?
C10 H10 0.9300 . ?
C10 C11 1.371(3) . ?
C4 H4 0.9300 . ?
C4 C3 1.371(3) . ?
C1 H1 0.9300 . ?
C1 C2 1.387(3) . ?
C3 H3 0.9300 . ?
C3 C2 1.365(3) . ?
C13 H13 0.9300 . ?
C13 C12 1.386(3) . ?
C7 H7A 0.9700 . ?
C7 H7B 0.9700 . ?
C2 H2 0.9300 . ?
C26 H26A 0.96(3) . ?
C26 H26B 0.93(2) . ?
C26 H26C 1.02(3) . ?
C11 H11 0.9300 . ?
C11 C12 1.377(3) . ?
C23 H23 0.9300 . ?
C23 C22 1.385(3) . ?
C21 H21 0.9300 . ?
C21 C22 1.379(4) . ?
C12 H12 0.9300 . ?
C22 H22 0.9300 . ?

loop_
_geom_torsion_atom_site_label_1
_geom_torsion_atom_site_label_2
_geom_torsion_atom_site_label_3
_geom_torsion_atom_site_label_4
_geom_torsion
_geom_torsion_site_symmetry_1
_geom_torsion_site_symmetry_2
_geom_torsion_site_symmetry_3
_geom_torsion_site_symmetry_4
_geom_torsion_publ_flag
N2 C15 C16 O2 36.81(17) . . . . ?
N2 C15 C16 N1 -148.74(11) . . . . ?
N2 C15 C14 C9 147.82(12) . . . . ?
N2 C15 C14 C13 -37.49(18) . . . . ?
N2 C24 C23 C22 178.1(2) . . . . ?
C19 C17 C15 N2 6.51(14) . . . . ?
C19 C17 C15 C16 121.34(12) . . . . ?
C19 C17 C15 C14 -113.40(12) . . . . ?
C19 C24 C23 C22 -1.0(3) . . . . ?
C19 C20 C21 C22 -0.5(3) . . . . ?
C17 C19 C24 N2 2.23(17) . . . . ?
C17 C19 C24 C23 -178.52(17) . . . . ?
C17 C19 C20 C21 179.45(18) . . . . ?
C17 C15 C16 O2 -74.64(16) . . . . ?
C17 C15 C16 N1 99.81(13) . . . . ?
C17 C15 C14 C9 -97.68(14) . . . . ?
C17 C15 C14 C13 77.01(17) . . . . ?
C15 N2 C24 C19 2.27(17) . . . . ?
C15 N2 C24 C23 -176.88(19) . . . . ?
C15 N2 C25 O3 1.6(2) . . . . ?
C15 N2 C25 C26 -178.34(18) . . . . ?
C15 C14 C9 C8 -9.5(2) . . . . ?
C15 C14 C9 C10 173.83(14) . . . . ?
C15 C14 C13 C12 -174.34(17) . . . . ?
C16 N1 C8 O1 -176.15(15) . . . . ?
C16 N1 C8 C9 7.4(2) . . . . ?
C16 N1 C7 C6 -93.67(17) . . . . ?
C16 C15 C14 C9 23.44(17) . . . . ?
C16 C15 C14 C13 -161.87(14) . . . . ?
C14 C15 C16 O2 163.07(13) . . . . ?
C14 C15 C16 N1 -22.47(17) . . . . ?
C14 C9 C8 N1 -6.4(2) . . . . ?
C14 C9 C8 O1 177.22(16) . . . . ?
C14 C9 C10 C11 0.6(3) . . . . ?
C14 C13 C12 C11 0.6(3) . . . . ?
C24 N2 C15 C17 -5.45(15) . . . . ?
C24 N2 C15 C16 -119.57(12) . . . . ?
C24 N2 C15 C14 112.77(13) . . . . ?
C24 N2 C25 O3 178.82(16) . . . . ?
C24 N2 C25 C26 -1.1(3) . . . . ?
C24 C19 C17 C15 -5.56(16) . . . . ?
C24 C19 C17 C18 174.23(17) . . . . ?
C24 C19 C20 C21 -1.4(3) . . . . ?
C24 C23 C22 C21 -1.0(4) . . . . ?
C9 C14 C13 C12 0.3(3) . . . . ?
C9 C10 C11 C12 0.3(3) . . . . ?
C6 C5 C4 C3 0.1(3) . . . . ?
C6 C1 C2 C3 1.0(3) . . . . ?
C25 N2 C15 C17 172.37(13) . . . . ?
C25 N2 C15 C16 58.25(16) . . . . ?
C25 N2 C15 C14 -69.41(16) . . . . ?
C25 N2 C24 C19 -175.08(16) . . . . ?
C25 N2 C24 C23 5.8(3) . . . . ?
C8 N1 C16 O2 -177.98(14) . . . . ?
C8 N1 C16 C15 7.6(2) . . . . ?
C8 N1 C7 C6 83.9(2) . . . . ?
C8 C9 C10 C11 -176.13(17) . . . . ?
C5 C6 C1 C2 -0.9(2) . . . . ?
C5 C6 C7 N1 -16.2(3) . . . . ?
C5 C4 C3 C2 -0.1(3) . . . . ?
C20 C19 C17 C15 173.62(15) . . . . ?
C20 C19 C17 C18 -6.6(3) . . . . ?
C20 C19 C24 N2 -177.03(14) . . . . ?
C20 C19 C24 C23 2.2(3) . . . . ?
C20 C21 C22 C23 1.8(4) . . . . ?
C18 C17 C15 N2 -173.29(15) . . . . ?
C18 C17 C15 C16 -58.46(18) . . . . ?
C18 C17 C15 C14 66.80(18) . . . . ?
C10 C9 C8 N1 170.24(14) . . . . ?
C10 C9 C8 O1 -6.1(2) . . . . ?
C10 C11 C12 C13 -0.9(4) . . . . ?
C4 C3 C2 C1 -0.4(3) . . . . ?
C1 C6 C5 C4 0.4(2) . . . . ?
C1 C6 C7 N1 164.23(15) . . . . ?
C13 C14 C9 C8 175.70(15) . . . . ?
C13 C14 C9 C10 -0.9(2) . . . . ?
C7 N1 C16 O2 -0.6(2) . . . . ?
C7 N1 C16 C15 -174.96(12) . . . . ?
C7 N1 C8 O1 6.4(2) . . . . ?
C7 N1 C8 C9 -170.04(13) . . . . ?
C7 C6 C5 C4 -179.21(17) . . . . ?
C7 C6 C1 C2 178.70(16) . . . . ?
